data_2023164
loop_
_publ_author_name
'Kaluthanthiri, Dinithi'
'Perera, Theshini'
'Fronczek, Frank R.'

_publ_section_title
;
 Synthesis, spectroscopic analysis and crystal structure of
 (<i>N</i>-{2-[(2-amino-eth-yl)amino]-eth-yl}-4'-methyl-[1,1'-biphenyl]-4-sulfonamidato)tri-carb-on-ylrhenium(I).
;
_journal_coeditor_code VM2303
_journal_issue 'Pt 7'
_journal_name_full 'Acta crystallographica. Section E, Crystallographic communications'
_journal_page_first 742
_journal_page_last 745
_journal_paper_doi 10.1107/S2056989024005656
_journal_volume 80
_journal_year 2024
_chemical_formula_iupac '[Re (C17 H22 N3 O2 S) (C O)3]'
_chemical_formula_moiety 'C20 H22 N3 O5 Re S'
_chemical_formula_sum 'C20 H22 N3 O5 Re S'
_chemical_formula_weight 602.66
_chemical_name_systematic
(<i>N</i>-{2-[(2-Aminoethyl)amino]ethyl}-4'-methyl-[1,1'-biphenyl]-4-sulfonamidato)tricarbonylrhenium(I)
_space_group_crystal_system monoclinic
_space_group_IT_number 14
_space_group_name_Hall '-P 2ybc'
_space_group_name_H-M_alt 'P 1 21/c 1'
_atom_sites_solution_hydrogens geom
_audit_creation_method SHELXL-2017/1
_cell_angle_alpha 90
_cell_angle_beta 95.472(2)
_cell_angle_gamma 90
_cell_formula_units_Z 4
_cell_length_a 18.5651(9)
_cell_length_b 7.6604(4)
_cell_length_c 15.4897(11)
_cell_measurement_reflns_used 2346
_cell_measurement_temperature 296
_cell_measurement_theta_max 24.1
_cell_measurement_theta_min 2.6
_cell_volume 2192.8(2)
_computing_cell_refinement
;
SAINT (Bruker, 2016)
;
_computing_data_collection
;
APEX3 (Bruker, 2016)
;
_computing_data_reduction
;
SAINT (Bruker, 2016)
;
_computing_molecular_graphics
;
Mercury (Macrae <i>et al.</i>, 2020)
;
_computing_publication_material
;
publCIF (Westrip, 2010)
;
_computing_structure_refinement
;
<i>SHELXL2018/1</i> (Sheldrick, 2015b)
;
_computing_structure_solution
;
<i>SHELXT2018/2</i> (Sheldrick, 2015a)
;
_diffrn_ambient_temperature 296
_diffrn_measured_fraction_theta_full 1.000
_diffrn_measured_fraction_theta_max 0.998
_diffrn_measurement_device_type 'Bruker Kappa APEXII CCD'
_diffrn_measurement_method '\f and \w scans'
_diffrn_radiation_monochromator 'TRIUMPH curved graphite'
_diffrn_radiation_source 'fine-focus sealed tube'
_diffrn_radiation_type MoK\a
_diffrn_radiation_wavelength 0.71073
_diffrn_reflns_av_R_equivalents 0.1020
_diffrn_reflns_av_unetI/netI 0.0364
_diffrn_reflns_limit_h_max 23
_diffrn_reflns_limit_h_min -23
_diffrn_reflns_limit_k_max 9
_diffrn_reflns_limit_k_min -9
_diffrn_reflns_limit_l_max 19
_diffrn_reflns_limit_l_min -19
_diffrn_reflns_number 119413
_diffrn_reflns_theta_full 25.242
_diffrn_reflns_theta_max 27.176
_diffrn_reflns_theta_min 1.102
_exptl_absorpt_coefficient_mu 5.672
_exptl_absorpt_correction_T_max 0.765
_exptl_absorpt_correction_T_min 0.572
_exptl_absorpt_correction_type multi-scan
_exptl_absorpt_process_details
;
(SADABS; Krause <i>et al.</i>, 2015)
;
_exptl_crystal_colour colorless
_exptl_crystal_density_diffrn 1.825
_exptl_crystal_description needle
_exptl_crystal_F_000 1176
_exptl_crystal_size_max 0.220
_exptl_crystal_size_mid 0.130
_exptl_crystal_size_min 0.050
_refine_diff_density_max 2.002
_refine_diff_density_min -1.800
_refine_ls_extinction_coef 0.00017(5)
_refine_ls_extinction_expression Fc^*^=kFc[1+0.001xFc^2^\l^3^/sin(2\q)]^-1/4^
_refine_ls_extinction_method
;
<i>SHELXL2017/1</i> (Sheldrick 2015b)
;
_refine_ls_goodness_of_fit_ref 1.083
_refine_ls_hydrogen_treatment constr
_refine_ls_matrix_type full
_refine_ls_number_parameters 273
_refine_ls_number_reflns 4849
_refine_ls_number_restraints 0
_refine_ls_restrained_S_all 1.083
_refine_ls_R_factor_all 0.0639
_refine_ls_R_factor_gt 0.0348
_refine_ls_shift/su_max 0.001
_refine_ls_shift/su_mean 0.000
_refine_ls_structure_factor_coef Fsqd
_refine_ls_weighting_details 'w=1/[\s^2^(Fo^2^)+(0.0179P)^2^+6.5423P] where P=(Fo^2^+2Fc^2^)/3'
_refine_ls_weighting_scheme calc
_refine_ls_wR_factor_gt 0.0617
_refine_ls_wR_factor_ref 0.0706
_reflns_number_gt 3513
_reflns_number_total 4849
_reflns_threshold_expression 'I > 2\s(I)'
_cod_data_source_file vm2303.cif
_cod_data_source_block I
_cod_depositor_comments 'Adding full bibliography for 2023164.cif.'
_cod_original_sg_symbol_H-M 'P 21/c'
_cod_database_code 2023164
_shelx_space_group_comment
;
The symmetry employed for this shelxl refinement is uniquely defined
by the following loop, which should always be used as a source of
symmetry information in preference to the above space-group names.
They are only intended as comments.
;
_shelx_estimated_absorpt_t_min 0.368
_shelx_estimated_absorpt_t_max 0.765

loop_
_space_group_symop_operation_xyz
'x, y, z'
'-x, y+1/2, -z+1/2'
'-x, -y, -z'
'x, -y-1/2, z-1/2'

loop_
_atom_site_type_symbol
_atom_site_label
_atom_site_fract_x
_atom_site_fract_y
_atom_site_fract_z
_atom_site_U_iso_or_equiv
_atom_site_adp_type
_atom_site_calc_flag
_atom_site_occupancy
_atom_site_disorder_assembly
_atom_site_disorder_group
Re Re1 0.86146(2) 0.45261(3) 0.61070(2) 0.04344(9) Uani d 1 . .
S S1 0.82122(8) 0.3572(2) 0.81148(8) 0.0456(4) Uani d 1 . .
O O1 0.7335(3) 0.7018(7) 0.5732(4) 0.0875(16) Uani d 1 . .
O O2 0.9354(3) 0.7562(8) 0.7131(3) 0.104(2) Uani d 1 . .
O O3 0.9230(3) 0.6052(8) 0.4508(3) 0.0879(17) Uani d 1 . .
O O4 0.8016(2) 0.2083(5) 0.8619(2) 0.0563(11) Uani d 1 . .
O O5 0.8906(2) 0.4354(6) 0.8338(2) 0.0568(11) Uani d 1 . .
N N1 0.9482(3) 0.2530(9) 0.6360(3) 0.0769(19) Uani d 1 . .
H H11N 0.991541 0.302049 0.634639 0.092 Uiso calc 1 . .
H H12N 0.945892 0.205082 0.688023 0.092 Uiso calc 1 . .
N N2 0.8135(3) 0.2133(6) 0.5486(3) 0.0487(12) Uani d 1 . .
H H2N 0.801808 0.237533 0.486680 0.058 Uiso calc 1 . .
N N3 0.8132(2) 0.3099(6) 0.7118(2) 0.0440(12) Uani d 1 . .
C C1 0.9364(5) 0.1159(12) 0.5660(6) 0.099(3) Uani d 1 . .
H H1C 0.949062 0.163356 0.511455 0.119 Uiso calc 1 . .
H H1D 0.967551 0.016551 0.580794 0.119 Uiso calc 1 . .
C C2 0.8629(5) 0.0603(10) 0.5568(4) 0.080(2) Uani d 1 . .
H H2A 0.852992 -0.008484 0.606844 0.096 Uiso calc 1 . .
H H2B 0.854413 -0.012739 0.505655 0.096 Uiso calc 1 . .
C C3 0.7445(4) 0.1752(9) 0.5872(4) 0.0598(18) Uani d 1 . .
H H3A 0.727485 0.059835 0.569374 0.072 Uiso calc 1 . .
H H3B 0.707984 0.259311 0.565914 0.072 Uiso calc 1 . .
C C4 0.7553(4) 0.1838(10) 0.6838(4) 0.0655(19) Uani d 1 . .
H H4A 0.710554 0.219162 0.706318 0.079 Uiso calc 1 . .
H H4B 0.768274 0.069138 0.706919 0.079 Uiso calc 1 . .
C C5 0.7818(4) 0.6059(8) 0.5873(4) 0.0525(16) Uani d 1 . .
C C6 0.9077(4) 0.6386(11) 0.6748(4) 0.069(2) Uani d 1 . .
C C7 0.9009(3) 0.5469(10) 0.5110(4) 0.0607(17) Uani d 1 . .
C C8 0.7558(3) 0.5190(8) 0.8291(3) 0.0457(14) Uani d 1 . .
C C9 0.6854(3) 0.4687(8) 0.8401(4) 0.0550(16) Uani d 1 . .
H H9 0.672952 0.351064 0.838917 0.066 Uiso calc 1 . .
C C10 0.6339(3) 0.5938(8) 0.8529(4) 0.0561(17) Uani d 1 . .
H H10 0.586941 0.558250 0.860192 0.067 Uiso calc 1 . .
C C11 0.6498(3) 0.7698(8) 0.8553(3) 0.0492(15) Uani d 1 . .
C C12 0.7211(3) 0.8167(8) 0.8449(4) 0.0534(16) Uani d 1 . .
H H12 0.733858 0.934122 0.846868 0.064 Uiso calc 1 . .
C C13 0.7730(3) 0.6936(8) 0.8319(4) 0.0506(15) Uani d 1 . .
H H13 0.820003 0.728879 0.824931 0.061 Uiso calc 1 . .
C C14 0.5948(3) 0.9040(8) 0.8704(4) 0.0517(16) Uani d 1 . .
C C15 0.5233(4) 0.8895(10) 0.8371(4) 0.070(2) Uani d 1 . .
H H15 0.508519 0.791583 0.804678 0.084 Uiso calc 1 . .
C C16 0.4733(4) 1.0176(11) 0.8511(5) 0.075(2) Uani d 1 . .
H H16 0.425596 1.003962 0.827930 0.090 Uiso calc 1 . .
C C17 0.4927(4) 1.1647(10) 0.8984(5) 0.0662(19) Uani d 1 . .
C C18 0.5630(4) 1.1776(9) 0.9336(5) 0.0654(18) Uani d 1 . .
H H18 0.577106 1.273921 0.967606 0.079 Uiso calc 1 . .
C C19 0.6130(4) 1.0513(9) 0.9197(4) 0.0613(16) Uani d 1 . .
H H19 0.660456 1.064908 0.944103 0.074 Uiso calc 1 . .
C C20 0.4383(4) 1.3088(11) 0.9120(5) 0.092(3) Uani d 1 . .
H H20A 0.461891 1.420204 0.911398 0.138 Uiso calc 1 . .
H H20B 0.419068 1.292329 0.966780 0.138 Uiso calc 1 . .
H H20C 0.399557 1.304649 0.866244 0.138 Uiso calc 1 . .

loop_
_atom_site_aniso_label
_atom_site_aniso_U_11
_atom_site_aniso_U_22
_atom_site_aniso_U_33
_atom_site_aniso_U_12
_atom_site_aniso_U_13
_atom_site_aniso_U_23
Re1 0.04118(13) 0.06022(16) 0.02905(11) -0.00246(13) 0.00405(8) 0.00870(12)
S1 0.0592(9) 0.0527(9) 0.0250(6) -0.0062(8) 0.0056(6) 0.0006(6)
O1 0.070(3) 0.073(4) 0.118(4) 0.023(3) 0.002(3) -0.001(3)
O2 0.113(5) 0.112(5) 0.079(4) -0.062(4) -0.029(3) 0.013(3)
O3 0.071(3) 0.134(5) 0.062(3) -0.002(3) 0.023(2) 0.050(3)
O4 0.090(3) 0.052(3) 0.0283(19) -0.006(2) 0.012(2) 0.0072(18)
O5 0.056(2) 0.074(3) 0.039(2) -0.009(2) -0.0056(18) -0.002(2)
N1 0.044(3) 0.138(6) 0.049(3) 0.022(3) 0.008(3) 0.029(4)
N2 0.071(3) 0.047(3) 0.028(2) 0.012(3) 0.006(2) 0.004(2)
N3 0.055(3) 0.055(3) 0.023(2) -0.009(2) 0.0078(19) -0.002(2)
C1 0.085(6) 0.093(7) 0.126(8) 0.017(5) 0.041(6) 0.006(6)
C2 0.112(7) 0.076(5) 0.052(4) 0.042(5) 0.008(4) -0.002(4)
C3 0.080(5) 0.056(4) 0.044(3) -0.025(4) 0.010(3) -0.003(3)
C4 0.070(4) 0.087(5) 0.041(3) -0.027(4) 0.016(3) -0.015(3)
C5 0.059(4) 0.049(4) 0.051(4) -0.009(3) 0.013(3) -0.004(3)
C6 0.056(4) 0.100(6) 0.050(4) -0.017(4) -0.004(3) 0.027(4)
C7 0.053(4) 0.084(5) 0.045(3) 0.005(4) 0.006(3) 0.016(4)
C8 0.057(4) 0.050(4) 0.031(3) -0.012(3) 0.010(2) -0.005(2)
C9 0.070(4) 0.043(3) 0.053(3) -0.019(4) 0.016(3) -0.011(3)
C10 0.050(4) 0.055(4) 0.065(4) -0.028(3) 0.014(3) -0.015(3)
C11 0.060(4) 0.052(4) 0.036(3) -0.007(3) 0.008(3) -0.001(3)
C12 0.064(4) 0.044(4) 0.053(4) -0.012(3) 0.011(3) 0.001(3)
C13 0.053(4) 0.054(4) 0.047(3) -0.015(3) 0.012(3) -0.001(3)
C14 0.053(4) 0.062(4) 0.040(3) -0.006(3) 0.008(3) 0.009(3)
C15 0.065(5) 0.087(6) 0.057(4) -0.003(4) 0.001(3) -0.011(4)
C16 0.053(4) 0.109(7) 0.063(4) 0.001(4) 0.002(3) 0.005(4)
C17 0.069(5) 0.069(5) 0.065(4) 0.011(4) 0.025(4) 0.016(4)
C18 0.068(5) 0.046(4) 0.083(5) 0.002(4) 0.013(4) -0.002(4)
C19 0.056(4) 0.055(4) 0.072(4) -0.001(4) 0.002(3) -0.003(4)
C20 0.075(5) 0.100(7) 0.106(6) 0.019(5) 0.030(5) 0.012(5)

loop_
_atom_type_symbol
_atom_type_description
_atom_type_scat_dispersion_real
_atom_type_scat_dispersion_imag
_atom_type_scat_source
C C 0.0033 0.0016 'International Tables Vol C Tables 4.2.6.8 and 6.1.1.4'
H H 0.0000 0.0000 'International Tables Vol C Tables 4.2.6.8 and 6.1.1.4'
N N 0.0061 0.0033 'International Tables Vol C Tables 4.2.6.8 and 6.1.1.4'
O O 0.0106 0.0060 'International Tables Vol C Tables 4.2.6.8 and 6.1.1.4'
Re Re -1.0185 7.2310 'International Tables Vol C Tables 4.2.6.8 and 6.1.1.4'
S S 0.1246 0.1234 'International Tables Vol C Tables 4.2.6.8 and 6.1.1.4'

loop_
_geom_angle_atom_site_label_1
_geom_angle_atom_site_label_2
_geom_angle_atom_site_label_3
_geom_angle_site_symmetry_1
_geom_angle_site_symmetry_3
_geom_angle
_geom_angle_publ_flag
C6 Re1 C5 . . 86.6(3) ?
C6 Re1 C7 . . 87.1(3) ?
C5 Re1 C7 . . 87.9(3) ?
C6 Re1 N3 . . 101.4(2) ?
C5 Re1 N3 . . 94.7(2) ?
C7 Re1 N3 . . 171.2(2) ?
C6 Re1 N2 . . 172.9(2) ?
C5 Re1 N2 . . 99.0(2) ?
C7 Re1 N2 . . 97.5(2) ?
N3 Re1 N2 . . 73.78(16) ?
C6 Re1 N1 . . 98.1(3) ?
C5 Re1 N1 . . 174.9(3) ?
C7 Re1 N1 . . 94.3(2) ?
N3 Re1 N1 . . 82.45(18) ?
N2 Re1 N1 . . 76.3(2) ?
O5 S1 O4 . . 117.7(3) ?
O5 S1 N3 . . 109.4(2) ?
O4 S1 N3 . . 110.0(2) ?
O5 S1 C8 . . 106.5(3) ?
O4 S1 C8 . . 104.8(3) ?
N3 S1 C8 . . 108.0(3) ?
C1 N1 Re1 . . 107.3(4) ?
C1 N1 H11N . . 110.2 ?
Re1 N1 H11N . . 110.2 ?
C1 N1 H12N . . 110.2 ?
Re1 N1 H12N . . 110.2 ?
H11N N1 H12N . . 108.5 ?
C2 N2 C3 . . 111.0(5) ?
C2 N2 Re1 . . 113.3(4) ?
C3 N2 Re1 . . 108.2(3) ?
C2 N2 H2N . . 108.1 ?
C3 N2 H2N . . 108.1 ?
Re1 N2 H2N . . 108.1 ?
C4 N3 S1 . . 115.8(3) ?
C4 N3 Re1 . . 117.1(3) ?
S1 N3 Re1 . . 125.6(3) ?
C2 C1 N1 . . 110.7(6) ?
C2 C1 H1C . . 109.5 ?
N1 C1 H1C . . 109.5 ?
C2 C1 H1D . . 109.5 ?
N1 C1 H1D . . 109.5 ?
H1C C1 H1D . . 108.1 ?
C1 C2 N2 . . 110.5(7) ?
C1 C2 H2A . . 109.5 ?
N2 C2 H2A . . 109.5 ?
C1 C2 H2B . . 109.5 ?
N2 C2 H2B . . 109.5 ?
H2A C2 H2B . . 108.1 ?
N2 C3 C4 . . 110.8(5) ?
N2 C3 H3A . . 109.5 ?
C4 C3 H3A . . 109.5 ?
N2 C3 H3B . . 109.5 ?
C4 C3 H3B . . 109.5 ?
H3A C3 H3B . . 108.1 ?
N3 C4 C3 . . 110.3(5) ?
N3 C4 H4A . . 109.6 ?
C3 C4 H4A . . 109.6 ?
N3 C4 H4B . . 109.6 ?
C3 C4 H4B . . 109.6 ?
H4A C4 H4B . . 108.1 ?
O1 C5 Re1 . . 179.1(6) ?
O2 C6 Re1 . . 178.4(7) ?
O3 C7 Re1 . . 178.4(6) ?
C13 C8 C9 . . 119.0(6) ?
C13 C8 S1 . . 121.6(5) ?
C9 C8 S1 . . 119.4(5) ?
C10 C9 C8 . . 119.9(6) ?
C10 C9 H9 . . 120.1 ?
C8 C9 H9 . . 120.1 ?
C11 C10 C9 . . 122.1(6) ?
C11 C10 H10 . . 118.9 ?
C9 C10 H10 . . 118.9 ?
C10 C11 C12 . . 116.9(6) ?
C10 C11 C14 . . 122.1(6) ?
C12 C11 C14 . . 121.0(6) ?
C13 C12 C11 . . 121.7(6) ?
C13 C12 H12 . . 119.2 ?
C11 C12 H12 . . 119.2 ?
C8 C13 C12 . . 120.5(6) ?
C8 C13 H13 . . 119.8 ?
C12 C13 H13 . . 119.8 ?
C15 C14 C19 . . 116.5(6) ?
C15 C14 C11 . . 122.5(6) ?
C19 C14 C11 . . 120.9(6) ?
C14 C15 C16 . . 121.4(7) ?
C14 C15 H15 . . 119.3 ?
C16 C15 H15 . . 119.3 ?
C17 C16 C15 . . 121.4(7) ?
C17 C16 H16 . . 119.3 ?
C15 C16 H16 . . 119.3 ?
C18 C17 C16 . . 117.5(7) ?
C18 C17 C20 . . 120.8(7) ?
C16 C17 C20 . . 121.7(7) ?
C17 C18 C19 . . 121.4(7) ?
C17 C18 H18 . . 119.3 ?
C19 C18 H18 . . 119.3 ?
C18 C19 C14 . . 121.7(6) ?
C18 C19 H19 . . 119.1 ?
C14 C19 H19 . . 119.1 ?
C17 C20 H20A . . 109.5 ?
C17 C20 H20B . . 109.5 ?
H20A C20 H20B . . 109.5 ?
C17 C20 H20C . . 109.5 ?
H20A C20 H20C . . 109.5 ?
H20B C20 H20C . . 109.5 ?

loop_
_geom_bond_atom_site_label_1
_geom_bond_atom_site_label_2
_geom_bond_site_symmetry_2
_geom_bond_distance
_geom_bond_publ_flag
Re1 C6 . 1.895(8) ?
Re1 C5 . 1.896(7) ?
Re1 C7 . 1.914(6) ?
Re1 N3 . 2.173(4) ?
Re1 N2 . 2.217(5) ?
Re1 N1 . 2.228(6) ?
S1 O5 . 1.433(4) ?
S1 O4 . 1.448(4) ?
S1 N3 . 1.579(4) ?
S1 C8 . 1.775(6) ?
O1 C5 . 1.163(7) ?
O2 C6 . 1.170(9) ?
O3 C7 . 1.143(7) ?
N1 C1 . 1.510(10) ?
N1 H11N . 0.8900 ?
N1 H12N . 0.8900 ?
N2 C2 . 1.486(8) ?
N2 C3 . 1.493(7) ?
N2 H2N . 0.9800 ?
N3 C4 . 1.479(7) ?
C1 C2 . 1.423(10) ?
C1 H1C . 0.9700 ?
C1 H1D . 0.9700 ?
C2 H2A . 0.9700 ?
C2 H2B . 0.9700 ?
C3 C4 . 1.493(8) ?
C3 H3A . 0.9700 ?
C3 H3B . 0.9700 ?
C4 H4A . 0.9700 ?
C4 H4B . 0.9700 ?
C8 C13 . 1.375(8) ?
C8 C9 . 1.389(8) ?
C9 C10 . 1.381(9) ?
C9 H9 . 0.9300 ?
C10 C11 . 1.381(8) ?
C10 H10 . 0.9300 ?
C11 C12 . 1.394(8) ?
C11 C14 . 1.484(8) ?
C12 C13 . 1.376(8) ?
C12 H12 . 0.9300 ?
C13 H13 . 0.9300 ?
C14 C15 . 1.381(9) ?
C14 C19 . 1.387(9) ?
C15 C16 . 1.381(10) ?
C15 H15 . 0.9300 ?
C16 C17 . 1.372(10) ?
C16 H16 . 0.9300 ?
C17 C18 . 1.370(9) ?
C17 C20 . 1.524(9) ?
C18 C19 . 1.372(9) ?
C18 H18 . 0.9300 ?
C19 H19 . 0.9300 ?
C20 H20A . 0.9600 ?
C20 H20B . 0.9600 ?
C20 H20C . 0.9600 ?

loop_
_geom_hbond_atom_site_label_D
_geom_hbond_atom_site_label_H
_geom_hbond_atom_site_label_A
_geom_hbond_site_symmetry_A
_geom_hbond_distance_DH
_geom_hbond_distance_HA
_geom_hbond_distance_DA
_geom_hbond_angle_DHA
_geom_hbond_publ_flag
N1 H11N O3 3_766 0.89 2.27 3.053(7) 146 yes
N1 H12N O2 2_746 0.89 2.59 3.028(7) 111 yes
N2 H2N O4 4_565 0.98 1.98 2.941(5) 167 yes

loop_
_geom_torsion_atom_site_label_1
_geom_torsion_atom_site_label_2
_geom_torsion_atom_site_label_3
_geom_torsion_atom_site_label_4
_geom_torsion_site_symmetry_1
_geom_torsion_site_symmetry_2
_geom_torsion_site_symmetry_3
_geom_torsion_site_symmetry_4
_geom_torsion
_geom_torsion_publ_flag
O5 S1 N3 C4 . . . . 162.7(5) ?
O4 S1 N3 C4 . . . . 32.0(5) ?
C8 S1 N3 C4 . . . . -81.8(5) ?
O5 S1 N3 Re1 . . . . -31.7(4) ?
O4 S1 N3 Re1 . . . . -162.5(3) ?
C8 S1 N3 Re1 . . . . 83.7(4) ?
Re1 N1 C1 C2 . . . . -48.9(8) ?
N1 C1 C2 N2 . . . . 49.9(9) ?
C3 N2 C2 C1 . . . . -148.2(6) ?
Re1 N2 C2 C1 . . . . -26.3(7) ?
C2 N2 C3 C4 . . . . 76.7(7) ?
Re1 N2 C3 C4 . . . . -48.2(6) ?
S1 N3 C4 C3 . . . . 169.7(5) ?
Re1 N3 C4 C3 . . . . 2.9(7) ?
N2 C3 C4 N3 . . . . 29.9(8) ?
O5 S1 C8 C13 . . . . 20.8(5) ?
O4 S1 C8 C13 . . . . 146.3(5) ?
N3 S1 C8 C13 . . . . -96.5(5) ?
O5 S1 C8 C9 . . . . -159.4(4) ?
O4 S1 C8 C9 . . . . -33.9(5) ?
N3 S1 C8 C9 . . . . 83.3(5) ?
C13 C8 C9 C10 . . . . 0.5(9) ?
S1 C8 C9 C10 . . . . -179.3(5) ?
C8 C9 C10 C11 . . . . 0.0(9) ?
C9 C10 C11 C12 . . . . -0.6(9) ?
C9 C10 C11 C14 . . . . -179.1(6) ?
C10 C11 C12 C13 . . . . 0.7(9) ?
C14 C11 C12 C13 . . . . 179.3(5) ?
C9 C8 C13 C12 . . . . -0.4(8) ?
S1 C8 C13 C12 . . . . 179.4(4) ?
C11 C12 C13 C8 . . . . -0.3(9) ?
C10 C11 C14 C15 . . . . -37.0(9) ?
C12 C11 C14 C15 . . . . 144.5(6) ?
C10 C11 C14 C19 . . . . 142.6(6) ?
C12 C11 C14 C19 . . . . -35.9(8) ?
C19 C14 C15 C16 . . . . 1.4(10) ?
C11 C14 C15 C16 . . . . -179.1(6) ?
C14 C15 C16 C17 . . . . 0.1(11) ?
C15 C16 C17 C18 . . . . -1.9(10) ?
C15 C16 C17 C20 . . . . 178.3(7) ?
C16 C17 C18 C19 . . . . 2.2(10) ?
C20 C17 C18 C19 . . . . -178.0(6) ?
C17 C18 C19 C14 . . . . -0.7(11) ?
C15 C14 C19 C18 . . . . -1.1(10) ?
C11 C14 C19 C18 . . . . 179.3(6) ?
